data_7011981
loop_
_publ_author_name
'Baker, Charles F.'
'Barker, Marten G.'
'Blake, Alexander J.'
'Wilson, Claire'
'Gregory, Duncan H.'

_publ_section_title
;
 New families of mixed alkaline-earth nitridomolybdates and
 nitridotungstates, (Ba,Sr)3[MN4] (M = Mo, W)
;
_journal_issue 21
_journal_name_full 'Journal of the Chemical Society, Dalton Transactions'
_journal_page_first 3961
_journal_page_last 3966
_journal_paper_doi 10.1039/b206427h
_journal_year 2002
_chemical_formula_moiety 'Sr0.89 Ba2.11 Mo N4'
_chemical_formula_sum 'Ba2.13 Mo N4 Sr0.87'
_chemical_formula_weight 519.93
_chemical_name_common 'strontium Barium nitridomolybdate'
_chemical_name_systematic
;
tri (strontium/barium) nitridomolybdate (VI)
;
_space_group_IT_number 61
_symmetry_cell_setting orthorhombic
_symmetry_space_group_name_Hall '-P 2ac 2ab'
_symmetry_space_group_name_H-M 'P b c a'
_atom_sites_solution_primary direct
_atom_sites_solution_secondary difmap
_audit_creation_method SHELXL-97
_cell_angle_alpha 90.000(5)
_cell_angle_beta 90.000(5)
_cell_angle_gamma 90.000(5)
_cell_formula_units_Z 8
_cell_length_a 10.662(5)
_cell_length_b 10.095(5)
_cell_length_c 12.002(5)
_cell_measurement_reflns_used 949
_cell_measurement_temperature 150(2)
_cell_measurement_theta_max 28.64
_cell_measurement_theta_min 3.26
_cell_volume 1291.8(10)
_computing_cell_refinement 'Bruker SAINT'
_computing_data_collection 'Bruker SMART'
_computing_data_reduction 'Bruker SHELXTL'
_computing_molecular_graphics 'ATOMS 4.1 (Dowty, 1998)'
_computing_publication_material 'SHELXL-97 (Sheldrick, 1997)'
_computing_structure_refinement 'SHELXL-97 (Sheldrick, 1997)'
_computing_structure_solution 'Sir97 (Giacovazzo, 1997)'
_diffrn_ambient_temperature 150(2)
_diffrn_measured_fraction_theta_full 0.933
_diffrn_measured_fraction_theta_max 0.933
_diffrn_measurement_device_type 'Bruker Smart CCD'
_diffrn_measurement_method omega
_diffrn_radiation_monochromator graphite
_diffrn_radiation_source 'normal-focus sealed tube'
_diffrn_radiation_type MoK\a
_diffrn_radiation_wavelength 0.71073
_diffrn_reflns_av_R_equivalents 0.044
_diffrn_reflns_av_sigmaI/netI 0.0377
_diffrn_reflns_limit_h_max 14
_diffrn_reflns_limit_h_min -7
_diffrn_reflns_limit_k_max 12
_diffrn_reflns_limit_k_min -13
_diffrn_reflns_limit_l_max 15
_diffrn_reflns_limit_l_min -13
_diffrn_reflns_number 7654
_diffrn_reflns_theta_full 28.64
_diffrn_reflns_theta_max 28.64
_diffrn_reflns_theta_min 3.26
_diffrn_standards_decay_% 0
_exptl_absorpt_coefficient_mu 21.783
_exptl_absorpt_correction_T_max 0.144
_exptl_absorpt_correction_T_min 0.056
_exptl_absorpt_correction_type multi-scan
_exptl_absorpt_process_details SADABS
_exptl_crystal_colour brown
_exptl_crystal_density_diffrn 5.347
_exptl_crystal_density_meas ?
_exptl_crystal_density_method .
_exptl_crystal_description plate
_exptl_crystal_F_000 1776.4
_exptl_crystal_size_max 0.23
_exptl_crystal_size_mid 0.14
_exptl_crystal_size_min 0.06
_refine_diff_density_max 6.475
_refine_diff_density_min -4.348
_refine_diff_density_rms 0.981
_refine_ls_extinction_method none
_refine_ls_goodness_of_fit_ref 1.035
_refine_ls_matrix_type full
_refine_ls_number_parameters 75
_refine_ls_number_reflns 1552
_refine_ls_number_restraints 0
_refine_ls_restrained_S_all 1.035
_refine_ls_R_factor_all 0.0738
_refine_ls_R_factor_gt 0.0700
_refine_ls_shift/su_max 0.001
_refine_ls_shift/su_mean 0.000
_refine_ls_structure_factor_coef Fsqd
_refine_ls_weighting_details 'calc w=1/[\s^2^(Fo^2^)+(0.1466P)^2^+1.5175P] where P=(Fo^2^+2Fc^2^)/3'
_refine_ls_weighting_scheme calc
_refine_ls_wR_factor_gt 0.1726
_refine_ls_wR_factor_ref 0.1761
_reflns_number_gt 1373
_reflns_number_total 1802
_reflns_threshold_expression >2sigma(I)
_cod_data_source_file b206427h.txt
_cod_data_source_block srba3mon
_cod_original_sg_symbol_H-M Pbca
_cod_database_code 7011981

loop_
_symmetry_equiv_pos_as_xyz
'x, y, z'
'-x+1/2, -y, z+1/2'
'x+1/2, -y+1/2, -z'
'-x, y+1/2, -z+1/2'
'-x, -y, -z'
'x-1/2, y, -z-1/2'
'-x-1/2, y-1/2, z'
'x, -y-1/2, z-1/2'

loop_
_atom_site_label
_atom_site_type_symbol
_atom_site_fract_x
_atom_site_fract_y
_atom_site_fract_z
_atom_site_U_iso_or_equiv
_atom_site_adp_type
_atom_site_occupancy
_atom_site_symmetry_multiplicity
_atom_site_calc_flag
_atom_site_refinement_flags
_atom_site_disorder_assembly
_atom_site_disorder_group
Mo1 Mo 0.40303(11) -0.29830(10) -0.11503(8) 0.0084(3) Uani 1 1 d . . .
Ba1 Ba 0.72674(7) -0.30648(7) -0.11610(5) 0.0108(3) Uani 1 1 d . . .
Ba2 Ba 0.47145(7) -0.62673(6) -0.14596(6) 0.0078(3) Uani 0.896(12) 1 d P . .
Sr2 Sr 0.47145(7) -0.62673(6) -0.14596(6) 0.0078(3) Uani 0.104(12) 1 d P . .
Ba3 Ba 0.37470(9) 0.03154(9) -0.10531(7) 0.0064(4) Uani 0.218(13) 1 d P . .
Sr3 Sr 0.37470(9) 0.03154(9) -0.10531(7) 0.0064(4) Uani 0.782(13) 1 d P . .
N1 N 0.5050(10) -0.1827(9) -0.0327(8) 0.0100(19) Uani 1 1 d . . .
N2 N 0.2744(9) -0.2010(9) -0.1793(9) 0.014(2) Uani 1 1 d . . .
N3 N 0.5051(11) -0.3777(9) -0.2218(8) 0.012(2) Uani 1 1 d . . .
N4 N 0.3423(10) -0.4265(9) -0.0166(7) 0.0124(19) Uani 1 1 d . . .

loop_
_atom_site_aniso_label
_atom_site_aniso_U_11
_atom_site_aniso_U_22
_atom_site_aniso_U_33
_atom_site_aniso_U_23
_atom_site_aniso_U_13
_atom_site_aniso_U_12
Mo1 0.0136(6) 0.0048(6) 0.0068(6) -0.0021(3) -0.0005(3) 0.0002(4)
Ba1 0.0157(5) 0.0094(5) 0.0071(4) -0.0009(2) -0.0010(2) -0.0007(3)
Ba2 0.0154(5) 0.0016(4) 0.0063(5) 0.0005(2) 0.0003(2) -0.0007(2)
Sr2 0.0154(5) 0.0016(4) 0.0063(5) 0.0005(2) 0.0003(2) -0.0007(2)
Ba3 0.0129(6) 0.0006(5) 0.0056(6) 0.0003(3) 0.0007(3) -0.0004(3)
Sr3 0.0129(6) 0.0006(5) 0.0056(6) 0.0003(3) 0.0007(3) -0.0004(3)
N1 0.017(5) 0.005(4) 0.008(5) -0.003(3) -0.006(4) 0.002(4)
N2 0.018(6) 0.011(5) 0.013(5) -0.003(4) -0.003(4) 0.003(4)
N3 0.019(5) 0.011(5) 0.005(5) 0.003(3) -0.003(4) 0.003(4)
N4 0.020(5) 0.009(4) 0.008(4) 0.001(4) 0.005(4) 0.003(4)

loop_
_atom_type_symbol
_atom_type_description
_atom_type_scat_dispersion_real
_atom_type_scat_dispersion_imag
_atom_type_scat_source
N N 0.0061 0.0033 'International Tables Vol C Tables 4.2.6.8 and 6.1.1.4'
Sr Sr -1.5307 3.2498 'International Tables Vol C Tables 4.2.6.8 and 6.1.1.4'
Mo Mo -1.6832 0.6857 'International Tables Vol C Tables 4.2.6.8 and 6.1.1.4'
Ba Ba -0.3244 2.2819 'International Tables Vol C Tables 4.2.6.8 and 6.1.1.4'

loop_
_geom_angle_atom_site_label_1
_geom_angle_atom_site_label_2
_geom_angle_atom_site_label_3
_geom_angle
_geom_angle_site_symmetry_1
_geom_angle_site_symmetry_3
_geom_angle_publ_flag
N2 Mo1 N3 111.9(4) . . ?
N2 Mo1 N4 111.9(5) . . ?
N3 Mo1 N4 109.9(4) . . ?
N2 Mo1 N1 108.5(4) . . ?
N3 Mo1 N1 107.0(4) . . ?
N4 Mo1 N1 107.4(4) . . ?
N2 Mo1 Ba3 54.6(3) . . ?
N3 Mo1 Ba3 120.3(3) . . ?
N4 Mo1 Ba3 129.5(3) . . ?
N1 Mo1 Ba3 54.2(3) . . ?
N2 Mo1 Ba2 128.8(3) . . ?
N3 Mo1 Ba2 51.9(3) . . ?
N4 Mo1 Ba2 58.0(3) . . ?
N1 Mo1 Ba2 122.5(3) . . ?
Ba3 Mo1 Ba2 171.64(4) . . ?
N2 Mo1 Sr3 68.9(3) . 7_655 ?
N3 Mo1 Sr3 108.2(3) . 7_655 ?
N4 Mo1 Sr3 48.0(3) . 7_655 ?
N1 Mo1 Sr3 142.6(3) . 7_655 ?
Ba3 Mo1 Sr3 114.83(4) . 7_655 ?
Ba2 Mo1 Sr3 72.63(4) . 7_655 ?
N2 Mo1 Ba3 68.9(3) . 7_655 ?
N3 Mo1 Ba3 108.2(3) . 7_655 ?
N4 Mo1 Ba3 48.0(3) . 7_655 ?
N1 Mo1 Ba3 142.6(3) . 7_655 ?
Ba3 Mo1 Ba3 114.83(4) . 7_655 ?
Ba2 Mo1 Ba3 72.63(4) . 7_655 ?
Sr3 Mo1 Ba3 0.00(4) 7_655 7_655 ?
N2 Mo1 Ba1 138.6(3) . . ?
N3 Mo1 Ba1 53.3(3) . . ?
N4 Mo1 Ba1 109.4(3) . . ?
N1 Mo1 Ba1 55.8(3) . . ?
Ba3 Mo1 Ba1 96.56(3) . . ?
Ba2 Mo1 Ba1 76.28(3) . . ?
Sr3 Mo1 Ba1 148.47(4) 7_655 . ?
Ba3 Mo1 Ba1 148.47(4) 7_655 . ?
N2 Mo1 Sr2 140.5(3) . 5_645 ?
N3 Mo1 Sr2 107.5(3) . 5_645 ?
N4 Mo1 Sr2 54.2(3) . 5_645 ?
N1 Mo1 Sr2 55.9(3) . 5_645 ?
Ba3 Mo1 Sr2 102.66(3) . 5_645 ?
Ba2 Mo1 Sr2 78.76(3) . 5_645 ?
Sr3 Mo1 Sr2 101.08(4) 7_655 5_645 ?
Ba3 Mo1 Sr2 101.08(4) 7_655 5_645 ?
Ba1 Mo1 Sr2 67.34(3) . 5_645 ?
N2 Ba1 N3 81.3(3) 6_655 . ?
N2 Ba1 N1 107.4(3) 6_655 . ?
N3 Ba1 N1 64.5(3) . . ?
N2 Ba1 N4 95.3(3) 6_655 3_545 ?
N3 Ba1 N4 140.4(3) . 3_545 ?
N1 Ba1 N4 79.4(3) . 3_545 ?
N2 Ba1 N4 144.7(3) 6_655 5_645 ?
N3 Ba1 N4 79.3(3) . 5_645 ?
N1 Ba1 N4 90.2(3) . 5_645 ?
N4 Ba1 N4 118.2(3) 3_545 5_645 ?
N2 Ba1 Mo1 100.4(2) 6_655 . ?
N3 Ba1 Mo1 32.6(2) . . ?
N1 Ba1 Mo1 32.91(19) . . ?
N4 Ba1 Mo1 112.20(19) 3_545 . ?
N4 Ba1 Mo1 77.85(19) 5_645 . ?
N2 Ba1 N1 108.5(3) 6_655 3_545 ?
N3 Ba1 N1 163.0(2) . 3_545 ?
N1 Ba1 N1 122.83(7) . 3_545 ?
N4 Ba1 N1 54.4(2) 3_545 3_545 ?
N4 Ba1 N1 85.1(2) 5_645 3_545 ?
Mo1 Ba1 N1 148.75(16) . 3_545 ?
N2 Ba1 Mo1 119.6(2) 6_655 3_545 ?
N3 Ba1 Mo1 153.4(2) . 3_545 ?
N1 Ba1 Mo1 91.98(19) . 3_545 ?
N4 Ba1 Mo1 32.04(17) 3_545 3_545 ?
N4 Ba1 Mo1 89.08(18) 5_645 3_545 ?
Mo1 Ba1 Mo1 121.64(3) . 3_545 ?
N1 Ba1 Mo1 31.18(15) 3_545 3_545 ?
N2 Ba1 N2 149.0(2) 6_655 3_545 ?
N3 Ba1 N2 125.3(3) . 3_545 ?
N1 Ba1 N2 76.2(2) . 3_545 ?
N4 Ba1 N2 54.4(2) 3_545 3_545 ?
N4 Ba1 N2 63.9(2) 5_645 3_545 ?
Mo1 Ba1 N2 97.91(16) . 3_545 ?
N1 Ba1 N2 50.9(2) 3_545 3_545 ?
Mo1 Ba1 N2 30.29(16) 3_545 3_545 ?
N2 Ba1 N3 56.0(3) 6_655 6_655 ?
N3 Ba1 N3 113.62(14) . 6_655 ?
N1 Ba1 N3 162.6(2) . 6_655 ?
N4 Ba1 N3 95.8(2) 3_545 6_655 ?
N4 Ba1 N3 106.7(2) 5_645 6_655 ?
Mo1 Ba1 N3 145.71(17) . 6_655 ?
N1 Ba1 N3 64.5(2) 3_545 6_655 ?
Mo1 Ba1 N3 92.61(17) 3_545 6_655 ?
N2 Ba1 N3 114.8(2) 3_545 6_655 ?
N2 Ba1 Sr2 63.9(2) 6_655 7_765 ?
N3 Ba1 Sr2 145.1(2) . 7_765 ?
N1 Ba1 Sr2 122.54(19) . 7_765 ?
N4 Ba1 Sr2 48.18(19) 3_545 7_765 ?
N4 Ba1 Sr2 130.99(19) 5_645 7_765 ?
Mo1 Ba1 Sr2 148.80(3) . 7_765 ?
N1 Ba1 Sr2 47.37(16) 3_545 7_765 ?
Mo1 Ba1 Sr2 57.68(3) 3_545 7_765 ?
N2 Ba1 Sr2 87.84(16) 3_545 7_765 ?
N3 Ba1 Sr2 48.28(16) 6_655 7_765 ?
N2 Ba1 Ba2 63.9(2) 6_655 7_765 ?
N3 Ba1 Ba2 145.1(2) . 7_765 ?
N1 Ba1 Ba2 122.54(19) . 7_765 ?
N4 Ba1 Ba2 48.18(19) 3_545 7_765 ?
N4 Ba1 Ba2 130.99(19) 5_645 7_765 ?
Mo1 Ba1 Ba2 148.80(3) . 7_765 ?
N1 Ba1 Ba2 47.37(16) 3_545 7_765 ?
Mo1 Ba1 Ba2 57.68(3) 3_545 7_765 ?
N2 Ba1 Ba2 87.84(16) 3_545 7_765 ?
N3 Ba1 Ba2 48.28(16) 6_655 7_765 ?
Sr2 Ba1 Ba2 0.00(2) 7_765 7_765 ?
N3 Ba2 N2 109.3(3) . 7_655 ?
N3 Ba2 N4 87.9(3) . 5_645 ?
N2 Ba2 N4 144.9(3) 7_655 5_645 ?
N3 Ba2 N1 149.2(3) . 5_645 ?
N2 Ba2 N1 90.5(3) 7_655 5_645 ?
N4 Ba2 N1 63.6(3) 5_645 5_645 ?
N3 Ba2 N4 66.0(3) . . ?
N2 Ba2 N4 79.4(3) 7_655 . ?
N4 Ba2 N4 80.3(3) 5_645 . ?
N1 Ba2 N4 96.2(3) 5_645 . ?
N3 Ba2 N3 126.68(6) . 4_644 ?
N2 Ba2 N3 76.9(3) 7_655 4_644 ?
N4 Ba2 N3 117.7(3) 5_645 4_644 ?
N1 Ba2 N3 79.8(2) 5_645 4_644 ?
N4 Ba2 N3 155.8(3) . 4_644 ?
N3 Ba2 Mo1 32.9(2) . . ?
N2 Ba2 Mo1 94.4(2) 7_655 . ?
N4 Ba2 Mo1 83.74(19) 5_645 . ?
N1 Ba2 Mo1 125.72(18) 5_645 . ?
N4 Ba2 Mo1 33.15(18) . . ?
N3 Ba2 Mo1 153.54(19) 4_644 . ?
N3 Ba2 Mo1 117.0(2) . 5_645 ?
N2 Ba2 Mo1 115.9(2) 7_655 5_645 ?
N4 Ba2 Mo1 32.30(19) 5_645 5_645 ?
N1 Ba2 Mo1 32.51(18) 5_645 5_645 ?
N4 Ba2 Mo1 81.52(19) . 5_645 ?
N3 Ba2 Mo1 105.05(19) 4_644 5_645 ?
Mo1 Ba2 Mo1 101.24(3) . 5_645 ?
N3 Ba2 N2 83.9(3) . 4_644 ?
N2 Ba2 N2 126.15(19) 7_655 4_644 ?
N4 Ba2 N2 84.9(2) 5_645 4_644 ?
N1 Ba2 N2 103.5(3) 5_645 4_644 ?
N4 Ba2 N2 146.8(3) . 4_644 ?
N3 Ba2 N2 55.9(3) 4_644 4_644 ?
Mo1 Ba2 N2 115.94(16) . 4_644 ?
Mo1 Ba2 N2 101.19(17) 5_645 4_644 ?
N3 Ba2 Mo1 97.4(2) . 4_644 ?
N2 Ba2 Mo1 96.1(2) 7_655 4_644 ?
N4 Ba2 Mo1 112.22(19) 5_645 4_644 ?
N1 Ba2 Mo1 103.76(19) 5_645 4_644 ?
N4 Ba2 Mo1 159.60(19) . 4_644 ?
N3 Ba2 Mo1 31.0(2) 4_644 4_644 ?
Mo1 Ba2 Mo1 129.17(3) . 4_644 ?
Mo1 Ba2 Mo1 117.86(4) 5_645 4_644 ?
N2 Ba2 Mo1 30.18(16) 4_644 4_644 ?
N3 Ba2 Sr3 165.4(2) . 1_545 ?
N2 Ba2 Sr3 59.4(2) 7_655 1_545 ?
N4 Ba2 Sr3 106.63(19) 5_645 1_545 ?
N1 Ba2 Sr3 45.05(18) 5_645 1_545 ?
N4 Ba2 Sr3 117.10(19) . 1_545 ?
N3 Ba2 Sr3 45.0(2) 4_644 1_545 ?
Mo1 Ba2 Sr3 147.83(4) . 1_545 ?
Mo1 Ba2 Sr3 77.43(3) 5_645 1_545 ?
N2 Ba2 Sr3 95.55(16) 4_644 1_545 ?
Mo1 Ba2 Sr3 75.90(3) 4_644 1_545 ?
N3 Ba2 Ba3 165.4(2) . 1_545 ?
N2 Ba2 Ba3 59.4(2) 7_655 1_545 ?
N4 Ba2 Ba3 106.63(19) 5_645 1_545 ?
N1 Ba2 Ba3 45.05(18) 5_645 1_545 ?
N4 Ba2 Ba3 117.10(19) . 1_545 ?
N3 Ba2 Ba3 45.0(2) 4_644 1_545 ?
Mo1 Ba2 Ba3 147.83(4) . 1_545 ?
Mo1 Ba2 Ba3 77.43(3) 5_645 1_545 ?
N2 Ba2 Ba3 95.55(16) 4_644 1_545 ?
Mo1 Ba2 Ba3 75.90(3) 4_644 1_545 ?
Sr3 Ba2 Ba3 0.00(3) 1_545 1_545 ?
N4 Ba3 N1 94.8(3) 7_665 5_655 ?
N4 Ba3 N3 135.4(3) 7_665 4_654 ?
N1 Ba3 N3 93.3(3) 5_655 4_654 ?
N4 Ba3 N1 117.2(3) 7_665 . ?
N1 Ba3 N1 90.6(3) 5_655 . ?
N3 Ba3 N1 106.5(3) 4_654 . ?
N4 Ba3 N2 85.7(3) 7_665 . ?
N1 Ba3 N2 155.3(3) 5_655 . ?
N3 Ba3 N2 103.7(3) 4_654 . ?
N1 Ba3 N2 67.6(3) . . ?
N4 Ba3 N2 62.5(3) 7_665 7_665 ?
N1 Ba3 N2 85.9(3) 5_655 7_665 ?
N3 Ba3 N2 74.4(3) 4_654 7_665 ?
N1 Ba3 N2 176.4(3) . 7_665 ?
N2 Ba3 N2 115.7(2) . 7_665 ?
N4 Ba3 Mo1 105.0(2) 7_665 . ?
N1 Ba3 Mo1 124.3(2) 5_655 . ?
N3 Ba3 Mo1 106.1(2) 4_654 . ?
N1 Ba3 Mo1 34.1(2) . . ?
N2 Ba3 Mo1 33.7(2) . . ?
N2 Ba3 Mo1 149.28(18) 7_665 . ?
N4 Ba3 Mo1 32.5(2) 7_665 7_665 ?
N1 Ba3 Mo1 98.9(2) 5_655 7_665 ?
N3 Ba3 Mo1 102.8(2) 4_654 7_665 ?
N1 Ba3 Mo1 148.5(2) . 7_665 ?
N2 Ba3 Mo1 94.7(2) . 7_665 ?
N2 Ba3 Mo1 32.11(17) 7_665 7_665 ?
Mo1 Ba3 Mo1 125.17(4) . 7_665 ?
N4 Ba3 Sr2 98.9(2) 7_665 1_565 ?
N1 Ba3 Sr2 52.1(2) 5_655 1_565 ?
N3 Ba3 Sr2 54.5(2) 4_654 1_565 ?
N1 Ba3 Sr2 130.9(2) . 1_565 ?
N2 Ba3 Sr2 152.2(2) . 1_565 ?
N2 Ba3 Sr2 46.75(17) 7_665 1_565 ?
Mo1 Ba3 Sr2 156.15(4) . 1_565 ?
Mo1 Ba3 Sr2 76.39(4) 7_665 1_565 ?
N4 Ba3 Ba2 98.9(2) 7_665 1_565 ?
N1 Ba3 Ba2 52.1(2) 5_655 1_565 ?
N3 Ba3 Ba2 54.5(2) 4_654 1_565 ?
N1 Ba3 Ba2 130.9(2) . 1_565 ?
N2 Ba3 Ba2 152.2(2) . 1_565 ?
N2 Ba3 Ba2 46.75(17) 7_665 1_565 ?
Mo1 Ba3 Ba2 156.15(4) . 1_565 ?
Mo1 Ba3 Ba2 76.39(4) 7_665 1_565 ?
Sr2 Ba3 Ba2 0.00(2) 1_565 1_565 ?
N4 Ba3 Sr3 113.0(2) 7_665 5_655 ?
N1 Ba3 Sr3 46.6(2) 5_655 5_655 ?
N3 Ba3 Sr3 104.3(2) 4_654 5_655 ?
N1 Ba3 Sr3 43.97(19) . 5_655 ?
N2 Ba3 Sr3 110.8(2) . 5_655 ?
N2 Ba3 Sr3 132.49(18) 7_665 5_655 ?
Mo1 Ba3 Sr3 77.83(3) . 5_655 ?
Mo1 Ba3 Sr3 136.67(4) 7_665 5_655 ?
Sr2 Ba3 Sr3 92.85(4) 1_565 5_655 ?
Ba2 Ba3 Sr3 92.85(4) 1_565 5_655 ?
N4 Ba3 Ba3 113.0(2) 7_665 5_655 ?
N1 Ba3 Ba3 46.6(2) 5_655 5_655 ?
N3 Ba3 Ba3 104.3(2) 4_654 5_655 ?
N1 Ba3 Ba3 43.97(19) . 5_655 ?
N2 Ba3 Ba3 110.8(2) . 5_655 ?
N2 Ba3 Ba3 132.49(18) 7_665 5_655 ?
Mo1 Ba3 Ba3 77.83(3) . 5_655 ?
Mo1 Ba3 Ba3 136.67(4) 7_665 5_655 ?
Sr2 Ba3 Ba3 92.85(4) 1_565 5_655 ?
Ba2 Ba3 Ba3 92.85(4) 1_565 5_655 ?
Sr3 Ba3 Ba3 0.00(4) 5_655 5_655 ?
Mo1 N1 Sr3 171.7(5) . 5_655 ?
Mo1 N1 Ba3 171.7(5) . 5_655 ?
Sr3 N1 Ba3 0.00(6) 5_655 5_655 ?
Mo1 N1 Ba3 91.7(4) . . ?
Sr3 N1 Ba3 89.4(3) 5_655 . ?
Ba3 N1 Ba3 89.4(3) 5_655 . ?
Mo1 N1 Ba1 91.3(3) . . ?
Sr3 N1 Ba1 94.1(3) 5_655 . ?
Ba3 N1 Ba1 94.1(3) 5_655 . ?
Ba3 N1 Ba1 131.3(4) . . ?
Mo1 N1 Sr2 91.6(3) . 5_645 ?
Sr3 N1 Sr2 82.8(3) 5_655 5_645 ?
Ba3 N1 Sr2 82.8(3) 5_655 5_645 ?
Ba3 N1 Sr2 144.4(4) . 5_645 ?
Ba1 N1 Sr2 84.1(2) . 5_645 ?
Mo1 N1 Ba2 91.6(3) . 5_645 ?
Sr3 N1 Ba2 82.8(3) 5_655 5_645 ?
Ba3 N1 Ba2 82.8(3) 5_655 5_645 ?
Ba3 N1 Ba2 144.4(4) . 5_645 ?
Ba1 N1 Ba2 84.1(2) . 5_645 ?
Sr2 N1 Ba2 0.00(4) 5_645 5_645 ?
Mo1 N1 N3 36.4(3) . . ?
Sr3 N1 N3 150.3(5) 5_655 . ?
Ba3 N1 N3 150.3(5) 5_655 . ?
Ba3 N1 N3 106.2(4) . . ?
Ba1 N1 N3 56.5(3) . . ?
Sr2 N1 N3 97.1(3) 5_645 . ?
Ba2 N1 N3 97.1(3) 5_645 . ?
Mo1 N1 N4 36.2(3) . . ?
Sr3 N1 N4 136.4(4) 5_655 . ?
Ba3 N1 N4 136.4(4) 5_655 . ?
Ba3 N1 N4 112.1(4) . . ?
Ba1 N1 N4 98.1(3) . . ?
Sr2 N1 N4 57.3(3) 5_645 . ?
Ba2 N1 N4 57.3(3) 5_645 . ?
N3 N1 N4 60.9(3) . . ?
Mo1 N1 N2 35.5(3) . . ?
Sr3 N1 N2 144.0(4) 5_655 . ?
Ba3 N1 N2 144.0(4) 5_655 . ?
Ba3 N1 N2 56.4(3) . . ?
Ba1 N1 N2 116.2(4) . . ?
Sr2 N1 N2 117.4(4) 5_645 . ?
Ba2 N1 N2 117.4(4) 5_645 . ?
N3 N1 N2 61.4(3) . . ?
N4 N1 N2 61.4(3) . . ?
Mo1 N1 Ba1 75.9(3) . 3_445 ?
Sr3 N1 Ba1 96.5(3) 5_655 3_445 ?
Ba3 N1 Ba1 96.5(3) 5_655 3_445 ?
Ba3 N1 Ba1 75.7(2) . 3_445 ?
Ba1 N1 Ba1 151.2(3) . 3_445 ?
Sr2 N1 Ba1 70.8(2) 5_645 3_445 ?
Ba2 N1 Ba1 70.8(2) 5_645 3_445 ?
N3 N1 Ba1 111.7(4) . 3_445 ?
N4 N1 Ba1 56.6(3) . 3_445 ?
N2 N1 Ba1 66.6(3) . 3_445 ?
Mo1 N2 Ba1 107.8(4) . 6 ?
Mo1 N2 Ba3 91.7(4) . . ?
Ba1 N2 Ba3 134.7(4) 6 . ?
Mo1 N2 Sr2 141.9(5) . 7_665 ?
Ba1 N2 Sr2 93.4(3) 6 7_665 ?
Ba3 N2 Sr2 95.3(3) . 7_665 ?
Mo1 N2 Ba2 141.9(5) . 7_665 ?
Ba1 N2 Ba2 93.4(3) 6 7_665 ?
Ba3 N2 Ba2 95.3(3) . 7_665 ?
Sr2 N2 Ba2 0.00(4) 7_665 7_665 ?
Mo1 N2 N1 36.0(3) . . ?
Ba1 N2 N1 134.3(4) 6 . ?
Ba3 N2 N1 56.0(3) . . ?
Sr2 N2 N1 132.1(4) 7_665 . ?
Ba2 N2 N1 132.1(4) 7_665 . ?
Mo1 N2 N3 34.1(3) . . ?
Ba1 N2 N3 76.9(3) 6 . ?
Ba3 N2 N3 103.8(4) . . ?
Sr2 N2 N3 160.2(4) 7_665 . ?
Ba2 N2 N3 160.2(4) 7_665 . ?
N1 N2 N3 58.9(3) . . ?
Mo1 N2 N4 34.2(3) . . ?
Ba1 N2 N4 109.0(4) 6 . ?
Ba3 N2 N4 109.7(4) . . ?
Sr2 N2 N4 109.4(4) 7_665 . ?
Ba2 N2 N4 109.4(4) 7_665 . ?
N1 N2 N4 59.1(3) . . ?
N3 N2 N4 59.4(3) . . ?
Mo1 N2 Sr3 79.0(3) . 7_655 ?
Ba1 N2 Sr3 80.3(2) 6 7_655 ?
Ba3 N2 Sr3 144.7(4) . 7_655 ?
Sr2 N2 Sr3 73.8(2) 7_665 7_655 ?
Ba2 N2 Sr3 73.8(2) 7_665 7_655 ?
N1 N2 Sr3 106.7(4) . 7_655 ?
N3 N2 Sr3 87.4(3) . 7_655 ?
N4 N2 Sr3 48.0(2) . 7_655 ?
Mo1 N2 Ba3 79.0(3) . 7_655 ?
Ba1 N2 Ba3 80.3(2) 6 7_655 ?
Ba3 N2 Ba3 144.7(4) . 7_655 ?
Sr2 N2 Ba3 73.8(2) 7_665 7_655 ?
Ba2 N2 Ba3 73.8(2) 7_665 7_655 ?
N1 N2 Ba3 106.7(4) . 7_655 ?
N3 N2 Ba3 87.4(3) . 7_655 ?
N4 N2 Ba3 48.0(2) . 7_655 ?
Sr3 N2 Ba3 0.00(3) 7_655 7_655 ?
Mo1 N2 Sr2 77.9(3) . 4_654 ?
Ba1 N2 Sr2 71.9(2) 6 4_654 ?
Ba3 N2 Sr2 73.0(2) . 4_654 ?
Sr2 N2 Sr2 139.8(4) 7_665 4_654 ?
Ba2 N2 Sr2 139.8(4) 7_665 4_654 ?
N1 N2 Sr2 73.0(3) . 4_654 ?
N3 N2 Sr2 53.7(2) . 4_654 ?
N4 N2 Sr2 110.8(3) . 4_654 ?
Sr3 N2 Sr2 135.8(3) 7_655 4_654 ?
Ba3 N2 Sr2 135.8(3) 7_655 4_654 ?
Mo1 N3 Sr3 170.7(5) . 4_644 ?
Mo1 N3 Ba3 170.7(5) . 4_644 ?
Sr3 N3 Ba3 0.00(4) 4_644 4_644 ?
Mo1 N3 Ba2 95.2(4) . . ?
Sr3 N3 Ba2 90.4(3) 4_644 . ?
Ba3 N3 Ba2 90.4(3) 4_644 . ?
Mo1 N3 Ba1 94.1(4) . . ?
Sr3 N3 Ba1 92.1(3) 4_644 . ?
Ba3 N3 Ba1 92.1(3) 4_644 . ?
Ba2 N3 Ba1 101.6(3) . . ?
Mo1 N3 Sr2 92.8(4) . 4_654 ?
Sr3 N3 Sr2 80.5(3) 4_644 4_654 ?
Ba3 N3 Sr2 80.5(3) 4_644 4_654 ?
Ba2 N3 Sr2 167.6(4) . 4_654 ?
Ba1 N3 Sr2 87.3(3) . 4_654 ?
Mo1 N3 Ba2 92.8(4) . 4_654 ?
Sr3 N3 Ba2 80.5(3) 4_644 4_654 ?
Ba3 N3 Ba2 80.5(3) 4_644 4_654 ?
Ba2 N3 Ba2 167.6(4) . 4_654 ?
Ba1 N3 Ba2 87.3(3) . 4_654 ?
Sr2 N3 Ba2 0.00(3) 4_654 4_654 ?
Mo1 N3 N1 36.7(3) . . ?
Sr3 N3 N1 146.3(5) 4_644 . ?
Ba3 N3 N1 146.3(5) 4_644 . ?
Ba2 N3 N1 110.8(4) . . ?
Ba1 N3 N1 59.0(3) . . ?
Sr2 N3 N1 81.2(3) 4_654 . ?
Ba2 N3 N1 81.2(3) 4_654 . ?
Mo1 N3 N4 35.1(3) . . ?
Sr3 N3 N4 149.9(4) 4_644 . ?
Ba3 N3 N4 149.9(4) 4_644 . ?
Ba2 N3 N4 60.1(3) . . ?
Ba1 N3 N4 99.0(4) . . ?
Sr2 N3 N4 127.6(4) 4_654 . ?
Ba2 N3 N4 127.6(4) 4_654 . ?
N1 N3 N4 59.7(3) . . ?
Mo1 N3 N2 33.9(3) . . ?
Sr3 N3 N2 136.7(4) 4_644 . ?
Ba3 N3 N2 136.7(4) 4_644 . ?
Ba2 N3 N2 112.2(4) . . ?
Ba1 N3 N2 117.0(4) . . ?
Sr2 N3 N2 70.4(3) 4_654 . ?
Ba2 N3 N2 70.4(3) 4_654 . ?
N1 N3 N2 59.7(3) . . ?
N4 N3 N2 60.4(3) . . ?
Mo1 N3 N2 118.8(4) . 6_655 ?
Sr3 N3 N2 61.1(3) 4_644 6_655 ?
Ba3 N3 N2 61.1(3) 4_644 6_655 ?
Ba2 N3 N2 133.0(4) . 6_655 ?
Ba1 N3 N2 48.7(2) . 6_655 ?
Sr2 N3 N2 48.5(2) 4_654 6_655 ?
Ba2 N3 N2 48.5(2) 4_654 6_655 ?
N1 N3 N2 85.7(4) . 6_655 ?
N4 N3 N2 143.4(4) . 6_655 ?
N2 N3 N2 114.0(4) . 6_655 ?
Mo1 N4 Sr3 99.4(4) . 7_655 ?
Mo1 N4 Ba3 99.4(4) . 7_655 ?
Sr3 N4 Ba3 0.00(3) 7_655 7_655 ?
Mo1 N4 Sr2 93.5(4) . 5_645 ?
Sr3 N4 Sr2 160.5(4) 7_655 5_645 ?
Ba3 N4 Sr2 160.5(4) 7_655 5_645 ?
Mo1 N4 Ba2 93.5(4) . 5_645 ?
Sr3 N4 Ba2 160.5(4) 7_655 5_645 ?
Ba3 N4 Ba2 160.5(4) 7_655 5_645 ?
Sr2 N4 Ba2 0.00(3) 5_645 5_645 ?
Mo1 N4 Ba2 88.8(3) . . ?
Sr3 N4 Ba2 95.2(3) 7_655 . ?
Ba3 N4 Ba2 95.2(3) 7_655 . ?
Sr2 N4 Ba2 99.7(3) 5_645 . ?
Ba2 N4 Ba2 99.7(3) 5_645 . ?
Mo1 N4 N1 36.4(3) . . ?
Sr3 N4 N1 128.5(4) 7_655 . ?
Ba3 N4 N1 128.5(4) 7_655 . ?
Sr2 N4 N1 59.1(3) 5_645 . ?
Ba2 N4 N1 59.1(3) 5_645 . ?
Ba2 N4 N1 105.2(4) . . ?
Mo1 N4 N3 35.0(3) . . ?
Sr3 N4 N3 101.7(4) 7_655 . ?
Ba3 N4 N3 101.7(4) 7_655 . ?
Sr2 N4 N3 97.3(4) 5_645 . ?
Ba2 N4 N3 97.3(4) 5_645 . ?
Ba2 N4 N3 53.8(2) . . ?
N1 N4 N3 59.3(3) . . ?
Mo1 N4 N2 33.9(3) . . ?
Sr3 N4 N2 69.5(3) 7_655 . ?
Ba3 N4 N2 69.5(3) 7_655 . ?
Sr2 N4 N2 117.4(4) 5_645 . ?
Ba2 N4 N2 117.4(4) 5_645 . ?
Ba2 N4 N2 106.7(3) . . ?
N1 N4 N2 59.5(3) . . ?
N3 N4 N2 60.3(3) . . ?
Mo1 N4 Ba1 86.4(3) . 3_445 ?
Sr3 N4 Ba1 88.9(3) 7_655 3_445 ?
Ba3 N4 Ba1 88.9(3) 7_655 3_445 ?
Sr2 N4 Ba1 77.3(2) 5_645 3_445 ?
Ba2 N4 Ba1 77.3(2) 5_645 3_445 ?
Ba2 N4 Ba1 174.2(4) . 3_445 ?
N1 N4 Ba1 69.0(3) . 3_445 ?
N3 N4 Ba1 121.3(4) . 3_445 ?
N2 N4 Ba1 70.8(3) . 3_445 ?
Mo1 N4 Ba1 166.7(4) . 5_645 ?
Sr3 N4 Ba1 82.0(3) 7_655 5_645 ?
Ba3 N4 Ba1 82.0(3) 7_655 5_645 ?
Sr2 N4 Ba1 88.8(3) 5_645 5_645 ?
Ba2 N4 Ba1 88.8(3) 5_645 5_645 ?
Ba2 N4 Ba1 77.8(2) . 5_645 ?
N1 N4 Ba1 147.9(4) . 5_645 ?
N3 N4 Ba1 131.6(4) . 5_645 ?
N2 N4 Ba1 151.4(4) . 5_645 ?
Ba1 N4 Ba1 106.9(3) 3_445 5_645 ?

loop_
_geom_bond_atom_site_label_1
_geom_bond_atom_site_label_2
_geom_bond_distance
_geom_bond_site_symmetry_2
_geom_bond_publ_flag
Mo1 N2 1.855(10) . ?
Mo1 N3 1.863(11) . ?
Mo1 N4 1.868(9) . ?
Mo1 N1 1.876(9) . ?
Mo1 Ba3 3.345(2) . ?
Mo1 Ba2 3.415(2) . ?
Mo1 Sr3 3.4253(19) 7_655 ?
Mo1 Ba3 3.4253(19) 7_655 ?
Mo1 Ba1 3.452(2) . ?
Mo1 Sr2 3.4894(17) 5_645 ?
Ba1 N2 2.724(10) 6_655 ?
Ba1 N3 2.777(11) . ?
Ba1 N1 2.855(10) . ?
Ba1 N4 3.096(9) 3_545 ?
Ba1 N4 3.217(9) 5_645 ?
Ba1 N1 3.464(11) 3_545 ?
Ba1 Mo1 3.5139(16) 3_545 ?
Ba1 N2 3.583(11) 3_545 ?
Ba1 N3 3.621(11) 6_655 ?
Ba1 Sr2 3.7116(17) 7_765 ?
Ba1 Ba2 3.7116(17) 7_765 ?
Ba2 N3 2.698(10) . ?
Ba2 N2 2.756(10) 7_655 ?
Ba2 N4 2.835(10) 5_645 ?
Ba2 N1 2.892(10) 5_645 ?
Ba2 N4 2.897(9) . ?
Ba2 N3 3.000(9) 4_644 ?
Ba2 Mo1 3.4894(17) 5_645 ?
Ba2 N2 3.507(11) 4_644 ?
Ba2 Mo1 3.6083(16) 4_644 ?
Ba2 Sr3 3.634(2) 1_545 ?
Ba2 Ba3 3.634(2) 1_545 ?
Ba3 N4 2.582(11) 7_665 ?
Ba3 N1 2.592(9) 5_655 ?
Ba3 N3 2.605(10) 4_654 ?
Ba3 N1 2.714(9) . ?
Ba3 N2 2.728(10) . ?
Ba3 N2 3.257(10) 7_665 ?
Ba3 Mo1 3.4253(19) 7_665 ?
Ba3 Sr2 3.634(2) 1_565 ?
Ba3 Ba2 3.634(2) 1_565 ?
Ba3 Sr3 3.733(2) 5_655 ?
Ba3 Ba3 3.733(2) 5_655 ?
N1 Sr3 2.592(9) 5_655 ?
N1 Ba3 2.592(9) 5_655 ?
N1 Sr2 2.892(10) 5_645 ?
N1 Ba2 2.892(10) 5_645 ?
N1 N3 3.005(12) . ?
N1 N4 3.017(14) . ?
N1 N2 3.029(14) . ?
N1 Ba1 3.464(11) 3_445 ?
N2 Ba1 2.724(10) 6 ?
N2 Sr2 2.756(10) 7_665 ?
N2 Ba2 2.756(10) 7_665 ?
N2 N3 3.081(14) . ?
N2 N4 3.086(14) . ?
N2 Sr3 3.257(10) 7_655 ?
N2 Ba3 3.257(10) 7_655 ?
N2 Sr2 3.507(11) 4_654 ?
N3 Sr3 2.605(10) 4_644 ?
N3 Ba3 2.605(10) 4_644 ?
N3 Sr2 3.000(9) 4_654 ?
N3 Ba2 3.000(9) 4_654 ?
N3 N4 3.053(15) . ?
N3 N2 3.583(15) 6_655 ?
N4 Sr3 2.582(11) 7_655 ?
N4 Ba3 2.582(11) 7_655 ?
N4 Sr2 2.835(10) 5_645 ?
N4 Ba2 2.835(10) 5_645 ?
N4 Ba1 3.096(9) 3_445 ?
N4 Ba1 3.217(9) 5_645 ?
